data_7156197
loop_
_publ_author_name
'Garc\'ia de la Concepci\'on, Juan'
'\'Avalos, Mart\'in'
'Cintas, Pedro'
'Jim\'enez, Jos\'e L'
'Light, Mark E.'

_publ_section_title
;
 Mechanistic studies of 1,3-dipolar cycloadditions of bicyclic
 thioisom\"unchnones with alkenes. A computational rationale focused on
 donor-acceptor interactions.
;
_journal_issue 18
_journal_name_full 'Organic &amp; biomolecular chemistry'
_journal_page_first 3438
_journal_page_last 3452
_journal_paper_doi 10.1039/c8ob00683k
_journal_volume 16
_journal_year 2018
_chemical_absolute_configuration ad
_chemical_formula_moiety 'C24 H22 N2 O3 S2'
_chemical_formula_sum 'C24 H22 N2 O3 S2'
_chemical_formula_weight 450.55
_space_group_crystal_system monoclinic
_space_group_IT_number 4
_space_group_name_Hall 'P 2yb'
_space_group_name_H-M_alt 'P 1 21 1'
_symmetry_space_group_name_Hall 'P 2yb'
_symmetry_space_group_name_H-M 'P 1 21 1'
_atom_sites_solution_hydrogens geom
_atom_sites_solution_primary direct
_audit_creation_date 2014-11-13
_audit_creation_method
;
Olex2 1.2-alpha
(compiled 2014.11.07 svn.r3078 for OlexSys, GUI svn.r4941)
;
_audit_update_record
;
2018-03-19 deposited with the CCDC.
2018-04-11 downloaded from the CCDC.
;
_cell_angle_alpha 90
_cell_angle_beta 94.3263(15)
_cell_angle_gamma 90
_cell_formula_units_Z 4
_cell_length_a 14.3941(2)
_cell_length_b 6.92520(11)
_cell_length_c 21.6163(4)
_cell_measurement_reflns_used 24195
_cell_measurement_temperature 100(2)
_cell_measurement_theta_max 31.9040
_cell_measurement_theta_min 2.4270
_cell_volume 2148.62(6)
_computing_cell_refinement
'CrysAlisPro, Agilent Technologies, Version 1.171.37.35 (release 13-08-2014 CrysAlis171 .NET) (compiled Aug 13 2014,18:06:01)'
_computing_data_collection 'CrystalClear-SM Expert 3.1 b27 (Rigaku, 2013)'
_computing_data_reduction
'CrysAlisPro, Agilent Technologies, Version 1.171.37.35 (release 13-08-2014 CrysAlis171 .NET) (compiled Aug 13 2014,18:06:01)'
_computing_molecular_graphics 'Olex2 (Dolomanov et al., 2009)'
_computing_publication_material 'Olex2 (Dolomanov et al., 2009)'
_computing_structure_refinement 'ShelXL (Sheldrick, 2008)'
_computing_structure_solution 'ShelXT (Sheldrick, 2008)'
_diffrn_ambient_temperature 100(2)
_diffrn_detector 'CCD area detector'
_diffrn_detector_area_resol_mean 28.5714
_diffrn_detector_type 'Rigaku HG Saturn724+ (2x2 bin mode)'
_diffrn_measured_fraction_theta_full 0.998
_diffrn_measured_fraction_theta_max 0.917
_diffrn_measurement_details
;
#__ type_ start__ end____ width___ exp.time_
  1 omega -112.00   68.00   1.0000   10.0000
omega____ theta____ kappa____ phi______ frames
    -      -22.0000    0.0000    0.0000 180

#__ type_ start__ end____ width___ exp.time_
  2 omega  -45.00   57.00   1.0000   10.0000
omega____ theta____ kappa____ phi______ frames
    -      -22.0000   72.0000  -90.0000 102

#__ type_ start__ end____ width___ exp.time_
  3 omega  -84.00  -21.00   1.0000   10.0000
omega____ theta____ kappa____ phi______ frames
    -      -22.0000  -54.0000  120.0000 63

#__ type_ start__ end____ width___ exp.time_
  4 omega -112.00   -1.00   1.0000   10.0000
omega____ theta____ kappa____ phi______ frames
    -      -22.0000    0.0000   30.0000 111
;
_diffrn_measurement_device 'four-circle \k diffractometer'
_diffrn_measurement_device_type 'Rigaku AFC12 FRE-HF'
_diffrn_measurement_method 'profile data from \w-scans'
_diffrn_measurement_specimen_support 'MiTeGen MicroMesh'
_diffrn_orient_matrix_UB_11 0.0269260000
_diffrn_orient_matrix_UB_12 0.0011782000
_diffrn_orient_matrix_UB_13 -0.0261620000
_diffrn_orient_matrix_UB_21 -0.0285449000
_diffrn_orient_matrix_UB_22 0.0747530000
_diffrn_orient_matrix_UB_23 -0.0134024000
_diffrn_orient_matrix_UB_31 0.0300804000
_diffrn_orient_matrix_UB_32 0.0699844000
_diffrn_orient_matrix_UB_33 0.0147656000
_diffrn_radiation_collimation 0.3
_diffrn_radiation_monochromator 'Confocal mirrors, HF Varimax'
_diffrn_radiation_probe x-ray
_diffrn_radiation_type MoK\a
_diffrn_radiation_wavelength 0.71073
_diffrn_reflns_av_R_equivalents 0.0179
_diffrn_reflns_av_unetI/netI 0.0174
_diffrn_reflns_Laue_measured_fraction_full 0.998
_diffrn_reflns_Laue_measured_fraction_max 0.917
_diffrn_reflns_limit_h_max 21
_diffrn_reflns_limit_h_min -14
_diffrn_reflns_limit_k_max 5
_diffrn_reflns_limit_k_min -10
_diffrn_reflns_limit_l_max 32
_diffrn_reflns_limit_l_min -31
_diffrn_reflns_number 26689
_diffrn_reflns_point_group_measured_fraction_full 0.779
_diffrn_reflns_point_group_measured_fraction_max 0.654
_diffrn_reflns_theta_full 25.242
_diffrn_reflns_theta_max 32.054
_diffrn_reflns_theta_min 2.276
_diffrn_source 'Rotating Anode'
_diffrn_source_current 55.0
_diffrn_source_power 2.475
_diffrn_source_target Mo
_diffrn_source_type 'Rotating Anode'
_diffrn_source_voltage 45.0
_exptl_absorpt_coefficient_mu 0.277
_exptl_absorpt_correction_T_max 1.00000
_exptl_absorpt_correction_T_min 0.95569
_exptl_absorpt_correction_type multi-scan
_exptl_absorpt_process_details
'CrysAlisPro, Agilent Technologies, Version 1.171.37.35 (release 13-08-2014 CrysAlis171 .NET) (compiled Aug 13 2014,18:06:01) Empirical absorption correction using spherical harmonics, implemented in SCALE3 ABSPACK scaling algorithm.'
_exptl_crystal_colour 'clear colourless'
_exptl_crystal_colour_lustre clear
_exptl_crystal_colour_primary colourless
_exptl_crystal_density_diffrn 1.393
_exptl_crystal_description rod
_exptl_crystal_F_000 944
_exptl_crystal_size_max 0.22
_exptl_crystal_size_mid 0.06
_exptl_crystal_size_min 0.05
_refine_diff_density_max 0.276
_refine_diff_density_min -0.183
_refine_diff_density_rms 0.042
_refine_ls_abs_structure_details
;
 Flack x determined using 2347 quotients [(I+)-(I-)]/[(I+)+(I-)]
 (Parsons, Flack and Wagner, Acta Cryst. B69 (2013) 249-259).
;
_refine_ls_abs_structure_Flack 0.02(2)
_refine_ls_extinction_method none
_refine_ls_goodness_of_fit_ref 1.038
_refine_ls_hydrogen_treatment constr
_refine_ls_matrix_type full
_refine_ls_number_parameters 563
_refine_ls_number_reflns 9824
_refine_ls_number_restraints 1
_refine_ls_restrained_S_all 1.038
_refine_ls_R_factor_all 0.0264
_refine_ls_R_factor_gt 0.0253
_refine_ls_shift/su_max 0.001
_refine_ls_shift/su_mean 0.000
_refine_ls_structure_factor_coef Fsqd
_refine_ls_weighting_details 'w=1/[\s^2^(Fo^2^)+(0.0402P)^2^+0.3568P] where P=(Fo^2^+2Fc^2^)/3'
_refine_ls_weighting_scheme calc
_refine_ls_wR_factor_gt 0.0651
_refine_ls_wR_factor_ref 0.0657
_reflns_Friedel_coverage 0.331
_reflns_Friedel_fraction_full 0.516
_reflns_Friedel_fraction_max 0.351
_reflns_number_gt 9566
_reflns_number_total 9824
_reflns_threshold_expression 'I > 2\s(I)'
_cod_data_source_file c8ob00683k2.cif
_cod_data_source_block 2014acc0007
_cod_depositor_comments 'Adding full bibliography for 7156195--7156203.cif.'
_cod_database_code 7156197
_shelx_space_group_comment
;
The symmetry employed for this shelxl refinement is uniquely defined
by the following loop, which should always be used as a source of
symmetry information in preference to the above space-group names.
They are only intended as comments.
;
_diffrn_measurement_device_type2 'Rigaku AFC12 (Right)'
_reflns_odcompleteness_completeness 91.82
_reflns_odcompleteness_iscentric 1
_reflns_odcompleteness_theta 31.98
_olex2_refinement_description
;
1. Fixed Uiso
 At 1.2 times of:
  All C(H) groups, All C(H,H) groups
 At 1.5 times of:
  All C(H,H,H) groups
2.a Ternary CH refined with riding coordinates:
 C101(H101), C104(H104), C107(H107), C108(H108), C201(H201), C204(H204),
 C207(H207), C208(H208)
2.b Secondary CH2 refined with riding coordinates:
 C105(H10G,H10H), C205(H20G,H20H)
2.c Aromatic/amide H refined with riding coordinates:
 C114(H114), C115(H115), C116(H116), C117(H117), C118(H118), C120(H120),
 C121(H121), C122(H122), C123(H123), C124(H124), C214(H214), C215(H215),
 C216(H216), C217(H217), C218(H218), C220(H220), C221(H221), C222(H222),
 C223(H223), C224(H224)
2.d Idealised Me refined as rotating group:
 C102(H10A,H10B,H10C), C103(H10D,H10E,H10F), C202(H20A,H20B,H20C), C203(H20D,
 H20E,H20F)
;
_shelx_shelxl_version_number 2014/7
_olex2_date_sample_submission 08/11/2014
_olex2_diffrn_ambient_temperature_device 'Oxford Cryosystems'
_olex2_exptl_crystal_mounting_method 'The crystal was mounted on a MITIGEN holder in perfluoroether oil'
_olex2_submission_original_sample_id caqnphrfalto
_olex2_submission_special_instructions 'No special instructions were received'

loop_
_space_group_symop_operation_xyz
'x, y, z'
'-x, y+1/2, -z'

loop_
_atom_site_label
_atom_site_type_symbol
_atom_site_fract_x
_atom_site_fract_y
_atom_site_fract_z
_atom_site_U_iso_or_equiv
_atom_site_adp_type
_atom_site_occupancy
_atom_site_site_symmetry_order
_atom_site_calc_flag
_atom_site_refinement_flags_posn
S101 S 0.64418(3) -0.08687(6) 1.07761(2) 0.02068(8) Uani 1 1 d .
S102 S 0.78444(2) 0.09648(5) 0.99102(2) 0.01594(7) Uani 1 1 d .
O101 O 0.83926(8) 0.48948(18) 1.10436(5) 0.0208(2) Uani 1 1 d .
O102 O 0.54011(8) 0.0001(2) 0.94237(6) 0.0260(3) Uani 1 1 d .
O103 O 0.68302(8) 0.54251(18) 0.87474(5) 0.0212(2) Uani 1 1 d .
N101 N 0.73097(9) 0.2453(2) 1.09286(6) 0.0179(2) Uani 1 1 d .
N102 N 0.60845(8) 0.2552(2) 0.89394(6) 0.0166(2) Uani 1 1 d .
C101 C 0.63889(10) 0.2655(2) 1.18538(6) 0.0169(3) Uani 1 1 d .
H101 H 0.5819 0.2186 1.1625 0.020 Uiso 1 1 calc R
C102 C 0.63613(12) 0.2066(3) 1.25336(7) 0.0230(3) Uani 1 1 d .
H10A H 0.6880 0.2634 1.2773 0.035 Uiso 1 1 calc GR
H10B H 0.6396 0.0685 1.2567 0.035 Uiso 1 1 calc GR
H10C H 0.5791 0.2510 1.2688 0.035 Uiso 1 1 calc GR
C103 C 0.64135(11) 0.4855(2) 1.17996(7) 0.0203(3) Uani 1 1 d .
H10D H 0.5922 0.5403 1.2019 0.030 Uiso 1 1 calc GR
H10E H 0.6331 0.5219 1.1370 0.030 Uiso 1 1 calc GR
H10F H 0.7003 0.5326 1.1975 0.030 Uiso 1 1 calc GR
C104 C 0.72306(11) 0.1758(2) 1.15633(7) 0.0173(3) Uani 1 1 d .
H104 H 0.7800 0.2097 1.1817 0.021 Uiso 1 1 calc R
C105 C 0.71870(12) -0.0442(2) 1.14866(7) 0.0215(3) Uani 1 1 d .
H10G H 0.6923 -0.1037 1.1840 0.026 Uiso 1 1 calc R
H10H H 0.7805 -0.0968 1.1449 0.026 Uiso 1 1 calc R
C106 C 0.68893(10) 0.1257(2) 1.04250(6) 0.0157(3) Uani 1 1 d .
C107 C 0.61963(9) 0.2543(2) 1.00338(6) 0.0156(3) Uani 1 1 d .
H107 H 0.5692 0.3015 1.0274 0.019 Uiso 1 1 calc R
C108 C 0.67974(9) 0.4205(2) 0.98056(6) 0.0150(2) Uani 1 1 d .
H108 H 0.6637 0.5441 0.9991 0.018 Uiso 1 1 calc R
C109 C 0.78430(9) 0.3615(2) 0.99994(7) 0.0147(2) Uani 1 1 d .
C110 C 0.79149(10) 0.3785(2) 1.07229(7) 0.0164(3) Uani 1 1 d .
C111 C 0.58302(10) 0.1499(2) 0.94497(7) 0.0182(3) Uani 1 1 d .
C112 C 0.65954(9) 0.4224(2) 0.91050(7) 0.0160(2) Uani 1 1 d .
C113 C 0.59161(10) 0.1882(2) 0.83126(7) 0.0174(3) Uani 1 1 d .
C114 C 0.61918(10) 0.0020(3) 0.81702(7) 0.0204(3) Uani 1 1 d .
H114 H 0.6484 -0.0768 0.8474 0.024 Uiso 1 1 calc R
C115 C 0.60212(11) -0.0640(3) 0.75635(7) 0.0230(3) Uani 1 1 d .
H115 H 0.6194 -0.1887 0.7461 0.028 Uiso 1 1 calc R
C116 C 0.55926(11) 0.0558(3) 0.71109(7) 0.0238(3) Uani 1 1 d .
H116 H 0.5485 0.0113 0.6706 0.029 Uiso 1 1 calc R
C117 C 0.53254(11) 0.2407(3) 0.72599(7) 0.0226(3) Uani 1 1 d .
H117 H 0.5038 0.3198 0.6955 0.027 Uiso 1 1 calc R
C118 C 0.54849(10) 0.3095(2) 0.78662(7) 0.0196(3) Uani 1 1 d .
H118 H 0.5306 0.4338 0.7969 0.023 Uiso 1 1 calc R
C119 C 0.85770(9) 0.4632(2) 0.96623(7) 0.0165(3) Uani 1 1 d .
C120 C 0.89995(11) 0.3717(3) 0.91820(7) 0.0222(3) Uani 1 1 d .
H120 H 0.8843 0.2448 0.9080 0.027 Uiso 1 1 calc R
C121 C 0.96534(11) 0.4686(3) 0.88535(8) 0.0267(4) Uani 1 1 d .
H121 H 0.9936 0.4059 0.8537 0.032 Uiso 1 1 calc R
C122 C 0.98835(11) 0.6586(3) 0.89991(8) 0.0248(3) Uani 1 1 d .
H122 H 1.0315 0.7240 0.8778 0.030 Uiso 1 1 calc R
C123 C 0.94659(10) 0.7506(3) 0.94772(8) 0.0230(3) Uani 1 1 d .
H123 H 0.9621 0.8778 0.9576 0.028 Uiso 1 1 calc R
C124 C 0.88182(10) 0.6539(2) 0.98088(8) 0.0201(3) Uani 1 1 d .
H124 H 0.8544 0.7165 1.0129 0.024 Uiso 1 1 calc R
S201 S 0.92334(3) 0.27325(6) 0.40397(2) 0.02014(8) Uani 1 1 d .
S202 S 0.72760(2) 0.43591(5) 0.43185(2) 0.01569(7) Uani 1 1 d .
O201 O 0.73952(8) 0.80297(18) 0.30946(5) 0.0209(2) Uani 1 1 d .
O202 O 0.93523(7) 0.3922(2) 0.54687(5) 0.0236(2) Uani 1 1 d .
O203 O 0.72050(8) 0.8770(2) 0.55536(5) 0.0249(2) Uani 1 1 d .
N201 N 0.84294(8) 0.5856(2) 0.35695(6) 0.0170(2) Uani 1 1 d .
N202 N 0.82563(8) 0.6245(2) 0.56552(6) 0.0172(2) Uani 1 1 d .
C201 C 0.98022(10) 0.6067(2) 0.29277(7) 0.0172(3) Uani 1 1 d .
H201 H 1.0266 0.5742 0.3267 0.021 Uiso 1 1 calc R
C202 C 1.01563(11) 0.5352(3) 0.23167(8) 0.0235(3) Uani 1 1 d .
H20A H 0.9693 0.5598 0.1983 0.035 Uiso 1 1 calc GR
H20B H 1.0277 0.3990 0.2345 0.035 Uiso 1 1 calc GR
H20C H 1.0721 0.6020 0.2240 0.035 Uiso 1 1 calc GR
C203 C 0.96750(11) 0.8256(2) 0.29119(8) 0.0205(3) Uani 1 1 d .
H20D H 1.0252 0.8860 0.2827 0.031 Uiso 1 1 calc GR
H20E H 0.9491 0.8692 0.3306 0.031 Uiso 1 1 calc GR
H20F H 0.9202 0.8591 0.2593 0.031 Uiso 1 1 calc GR
C204 C 0.88850(10) 0.5042(2) 0.30425(7) 0.0170(3) Uani 1 1 d .
H204 H 0.8459 0.5168 0.2669 0.020 Uiso 1 1 calc R
C205 C 0.89960(11) 0.2891(2) 0.31998(7) 0.0201(3) Uani 1 1 d .
H20G H 0.9507 0.2340 0.2991 0.024 Uiso 1 1 calc R
H20H H 0.8430 0.2193 0.3070 0.024 Uiso 1 1 calc R
C206 C 0.85103(9) 0.4787(2) 0.41531(7) 0.0157(3) Uani 1 1 d .
C207 C 0.88404(9) 0.6226(2) 0.46650(7) 0.0159(3) Uani 1 1 d .
H207 H 0.9438 0.6816 0.4584 0.019 Uiso 1 1 calc R
C208 C 0.80542(9) 0.7746(2) 0.46686(7) 0.0151(2) Uani 1 1 d .
H208 H 0.8274 0.9026 0.4553 0.018 Uiso 1 1 calc R
C209 C 0.72573(9) 0.6990(2) 0.41861(7) 0.0143(2) Uani 1 1 d .
C210 C 0.76762(9) 0.7068(2) 0.35394(7) 0.0159(3) Uani 1 1 d .
C211 C 0.88758(9) 0.5290(2) 0.52995(7) 0.0173(3) Uani 1 1 d .
C212 C 0.77605(9) 0.7728(2) 0.53306(7) 0.0175(3) Uani 1 1 d .
C213 C 0.80947(9) 0.5641(3) 0.62756(7) 0.0194(3) Uani 1 1 d .
C214 C 0.78448(10) 0.3728(3) 0.63702(8) 0.0240(3) Uani 1 1 d .
H214 H 0.7774 0.2870 0.6039 0.029 Uiso 1 1 calc R
C215 C 0.77027(11) 0.3125(3) 0.69695(9) 0.0309(4) Uani 1 1 d .
H215 H 0.7538 0.1850 0.7041 0.037 Uiso 1 1 calc R
C216 C 0.78052(11) 0.4415(4) 0.74607(8) 0.0335(4) Uani 1 1 d .
H216 H 0.7711 0.4001 0.7860 0.040 Uiso 1 1 calc R
C217 C 0.80464(12) 0.6315(4) 0.73583(8) 0.0316(4) Uani 1 1 d .
H217 H 0.8108 0.7175 0.7689 0.038 Uiso 1 1 calc R
C218 C 0.81983(11) 0.6950(3) 0.67622(8) 0.0248(3) Uani 1 1 d .
H218 H 0.8365 0.8225 0.6692 0.030 Uiso 1 1 calc R
C219 C 0.63235(9) 0.7955(2) 0.42009(6) 0.0154(3) Uani 1 1 d .
C220 C 0.55417(10) 0.6967(3) 0.43763(7) 0.0175(3) Uani 1 1 d .
H220 H 0.5591 0.5673 0.4489 0.021 Uiso 1 1 calc R
C221 C 0.46825(10) 0.7910(3) 0.43840(7) 0.0216(3) Uani 1 1 d .
H221 H 0.4163 0.7241 0.4500 0.026 Uiso 1 1 calc R
C222 C 0.46055(10) 0.9837(3) 0.42184(7) 0.0221(3) Uani 1 1 d .
H222 H 0.4034 1.0462 0.4221 0.027 Uiso 1 1 calc R
C223 C 0.53864(10) 1.0840(3) 0.40478(7) 0.0201(3) Uani 1 1 d .
H223 H 0.5336 1.2138 0.3940 0.024 Uiso 1 1 calc R
C224 C 0.62404(10) 0.9904(2) 0.40377(7) 0.0170(3) Uani 1 1 d .
H224 H 0.6758 1.0578 0.3922 0.020 Uiso 1 1 calc R

loop_
_atom_site_aniso_label
_atom_site_aniso_U_11
_atom_site_aniso_U_22
_atom_site_aniso_U_33
_atom_site_aniso_U_23
_atom_site_aniso_U_13
_atom_site_aniso_U_12
S101 0.03208(18) 0.01317(17) 0.01692(15) 0.00094(13) 0.00275(13) -0.00425(15)
S102 0.01862(14) 0.01198(16) 0.01725(15) -0.00074(13) 0.00157(11) 0.00190(13)
O101 0.0238(5) 0.0186(6) 0.0192(5) -0.0022(4) -0.0029(4) -0.0009(5)
O102 0.0268(5) 0.0271(7) 0.0239(6) 0.0039(5) -0.0003(4) -0.0125(5)
O103 0.0260(5) 0.0181(6) 0.0194(5) 0.0043(4) 0.0000(4) -0.0025(4)
N101 0.0257(6) 0.0143(6) 0.0135(5) -0.0005(5) 0.0002(4) -0.0027(5)
N102 0.0168(5) 0.0166(6) 0.0162(5) 0.0026(5) -0.0008(4) -0.0023(5)
C101 0.0215(6) 0.0147(7) 0.0142(6) 0.0014(5) -0.0012(5) 0.0010(6)
C102 0.0289(7) 0.0241(8) 0.0163(6) 0.0040(6) 0.0030(5) 0.0065(7)
C103 0.0240(6) 0.0157(7) 0.0209(7) 0.0002(6) 0.0005(5) 0.0032(6)
C104 0.0241(6) 0.0141(7) 0.0133(6) 0.0015(5) -0.0007(5) 0.0021(5)
C105 0.0336(7) 0.0143(7) 0.0164(6) 0.0011(6) 0.0000(5) 0.0033(6)
C106 0.0213(6) 0.0114(6) 0.0145(6) 0.0003(5) 0.0026(5) -0.0009(5)
C107 0.0169(5) 0.0144(7) 0.0157(6) 0.0008(5) 0.0033(4) 0.0007(5)
C108 0.0165(5) 0.0134(6) 0.0152(6) 0.0012(5) 0.0012(4) 0.0009(5)
C109 0.0174(6) 0.0106(6) 0.0161(6) -0.0001(5) 0.0007(5) 0.0015(5)
C110 0.0193(6) 0.0134(6) 0.0162(6) 0.0004(5) 0.0001(5) 0.0025(5)
C111 0.0158(6) 0.0207(8) 0.0182(6) 0.0031(6) 0.0013(5) -0.0019(5)
C112 0.0155(5) 0.0152(6) 0.0171(6) 0.0012(5) 0.0002(4) 0.0024(5)
C113 0.0164(6) 0.0196(7) 0.0159(6) 0.0007(6) -0.0012(5) -0.0030(5)
C114 0.0196(6) 0.0197(7) 0.0214(7) 0.0018(6) -0.0021(5) -0.0004(6)
C115 0.0235(6) 0.0213(8) 0.0241(7) -0.0025(7) 0.0012(5) -0.0018(6)
C116 0.0254(7) 0.0279(9) 0.0175(7) -0.0012(6) -0.0016(5) -0.0055(7)
C117 0.0240(7) 0.0254(8) 0.0179(7) 0.0049(6) -0.0018(5) -0.0036(6)
C118 0.0193(6) 0.0187(7) 0.0204(7) 0.0029(6) -0.0011(5) -0.0012(6)
C119 0.0154(5) 0.0166(7) 0.0174(6) 0.0013(5) -0.0006(4) 0.0003(5)
C120 0.0247(7) 0.0216(8) 0.0207(7) -0.0038(6) 0.0042(5) -0.0057(6)
C121 0.0262(7) 0.0314(10) 0.0234(7) -0.0032(7) 0.0080(6) -0.0051(7)
C122 0.0193(6) 0.0286(9) 0.0265(8) 0.0048(7) 0.0023(6) -0.0059(6)
C123 0.0204(6) 0.0183(8) 0.0301(8) 0.0024(7) -0.0007(6) -0.0028(6)
C124 0.0199(6) 0.0160(7) 0.0244(7) 0.0000(6) 0.0009(5) 0.0017(5)
S201 0.02103(15) 0.01474(17) 0.02454(17) 0.00234(14) 0.00109(13) 0.00572(14)
S202 0.01553(13) 0.01121(15) 0.02001(15) 0.00074(13) -0.00067(11) -0.00155(12)
O201 0.0234(5) 0.0208(6) 0.0185(5) 0.0037(4) 0.0015(4) 0.0070(4)
O202 0.0203(5) 0.0263(7) 0.0240(5) 0.0044(5) -0.0002(4) 0.0079(5)
O203 0.0262(5) 0.0259(6) 0.0222(5) -0.0042(5) -0.0007(4) 0.0089(5)
N201 0.0191(5) 0.0149(6) 0.0173(5) 0.0024(5) 0.0029(4) 0.0044(5)
N202 0.0156(5) 0.0188(6) 0.0170(5) 0.0005(5) -0.0005(4) 0.0011(5)
C201 0.0176(6) 0.0168(7) 0.0172(6) -0.0018(6) 0.0016(5) 0.0022(5)
C202 0.0260(7) 0.0227(8) 0.0221(7) -0.0040(6) 0.0050(6) 0.0027(6)
C203 0.0215(6) 0.0168(7) 0.0236(7) -0.0012(6) 0.0044(5) 0.0005(6)
C204 0.0177(6) 0.0156(7) 0.0176(6) -0.0026(5) 0.0007(5) 0.0027(5)
C205 0.0221(6) 0.0149(7) 0.0233(7) -0.0024(6) 0.0011(5) 0.0019(6)
C206 0.0154(5) 0.0124(6) 0.0191(6) 0.0025(5) 0.0004(5) 0.0017(5)
C207 0.0134(5) 0.0144(7) 0.0196(6) 0.0013(5) -0.0003(5) -0.0002(5)
C208 0.0142(5) 0.0114(6) 0.0193(6) 0.0003(5) -0.0012(4) -0.0008(5)
C209 0.0147(5) 0.0109(6) 0.0169(6) 0.0009(5) -0.0001(4) -0.0003(5)
C210 0.0161(5) 0.0137(6) 0.0179(6) -0.0007(5) 0.0015(5) 0.0009(5)
C211 0.0126(5) 0.0192(7) 0.0199(6) -0.0008(6) -0.0008(5) -0.0003(5)
C212 0.0157(5) 0.0167(7) 0.0193(6) -0.0019(6) -0.0031(5) -0.0012(5)
C213 0.0135(5) 0.0268(8) 0.0176(6) 0.0015(6) -0.0009(5) 0.0016(6)
C214 0.0165(6) 0.0289(9) 0.0262(7) 0.0028(7) -0.0005(5) -0.0021(6)
C215 0.0192(7) 0.0409(12) 0.0328(9) 0.0133(8) 0.0031(6) -0.0017(7)
C216 0.0201(7) 0.0569(14) 0.0241(7) 0.0098(9) 0.0050(6) 0.0038(8)
C217 0.0230(7) 0.0511(13) 0.0210(7) -0.0050(8) 0.0030(6) 0.0076(8)
C218 0.0197(6) 0.0321(9) 0.0223(7) -0.0034(7) -0.0006(5) 0.0036(7)
C219 0.0153(5) 0.0167(7) 0.0138(6) -0.0014(5) -0.0008(4) 0.0012(5)
C220 0.0181(6) 0.0197(7) 0.0148(6) 0.0017(5) 0.0012(5) -0.0003(6)
C221 0.0156(6) 0.0318(9) 0.0175(6) -0.0005(6) 0.0027(5) 0.0004(6)
C222 0.0175(6) 0.0299(9) 0.0186(6) -0.0049(6) 0.0003(5) 0.0061(6)
C223 0.0222(6) 0.0186(7) 0.0192(6) -0.0035(6) -0.0015(5) 0.0060(6)
C224 0.0175(6) 0.0157(7) 0.0178(6) -0.0018(5) 0.0002(5) 0.0001(5)

loop_
_atom_type_symbol
_atom_type_description
_atom_type_scat_dispersion_real
_atom_type_scat_dispersion_imag
_atom_type_scat_source
C C 0.0033 0.0016 'International Tables Vol C Tables 4.2.6.8 and 6.1.1.4'
H H 0.0000 0.0000 'International Tables Vol C Tables 4.2.6.8 and 6.1.1.4'
N N 0.0061 0.0033 'International Tables Vol C Tables 4.2.6.8 and 6.1.1.4'
O O 0.0106 0.0060 'International Tables Vol C Tables 4.2.6.8 and 6.1.1.4'
S S 0.1246 0.1234 'International Tables Vol C Tables 4.2.6.8 and 6.1.1.4'

loop_
_geom_angle_atom_site_label_1
_geom_angle_atom_site_label_2
_geom_angle_atom_site_label_3
_geom_angle
C106 S101 C105 90.92(7)
C106 S102 C109 79.69(7)
C106 N101 C104 116.98(12)
C110 N101 C104 128.51(13)
C110 N101 C106 112.24(12)
C111 N102 C112 113.18(12)
C111 N102 C113 122.82(14)
C112 N102 C113 123.74(13)
C102 C101 H101 108.4
C102 C101 C103 110.00(13)
C102 C101 C104 111.30(12)
C103 C101 H101 108.4
C103 C101 C104 110.38(13)
C104 C101 H101 108.4
C101 C102 H10A 109.5
C101 C102 H10B 109.5
C101 C102 H10C 109.5
H10A C102 H10B 109.5
H10A C102 H10C 109.5
H10B C102 H10C 109.5
C101 C103 H10D 109.5
C101 C103 H10E 109.5
C101 C103 H10F 109.5
H10D C103 H10E 109.5
H10D C103 H10F 109.5
H10E C103 H10F 109.5
N101 C104 C101 111.63(12)
N101 C104 H104 109.0
N101 C104 C105 103.32(12)
C101 C104 H104 109.0
C105 C104 C101 114.77(14)
C105 C104 H104 109.0
S101 C105 H10G 110.6
S101 C105 H10H 110.6
C104 C105 S101 105.55(10)
C104 C105 H10G 110.6
C104 C105 H10H 110.6
H10G C105 H10H 108.8
S101 C106 S102 118.17(8)
N101 C106 S101 106.91(10)
N101 C106 S102 103.06(9)
N101 C106 C107 107.20(12)
C107 C106 S101 117.84(10)
C107 C106 S102 102.33(9)
C106 C107 H107 112.1
C106 C107 C108 104.53(11)
C108 C107 H107 112.1
C111 C107 C106 110.60(13)
C111 C107 H107 112.1
C111 C107 C108 104.93(11)
C107 C108 H108 111.5
C107 C108 C109 105.51(12)
C109 C108 H108 111.5
C112 C108 C107 104.79(12)
C112 C108 H108 111.5
C112 C108 C109 111.83(11)
C108 C109 S102 103.72(10)
C110 C109 S102 100.29(10)
C110 C109 C108 103.58(11)
C119 C109 S102 114.12(10)
C119 C109 C108 116.06(12)
C119 C109 C110 116.99(12)
O101 C110 N101 126.14(14)
O101 C110 C109 127.64(14)
N101 C110 C109 106.21(12)
O102 C111 N102 125.24(15)
O102 C111 C107 126.42(14)
N102 C111 C107 108.33(13)
O103 C112 N102 125.07(13)
O103 C112 C108 127.23(14)
N102 C112 C108 107.69(12)
C114 C113 N102 118.57(14)
C118 C113 N102 119.64(15)
C118 C113 C114 121.79(14)
C113 C114 H114 120.7
C113 C114 C115 118.69(15)
C115 C114 H114 120.7
C114 C115 H115 119.9
C116 C115 C114 120.21(17)
C116 C115 H115 119.9
C115 C116 H116 119.8
C117 C116 C115 120.36(15)
C117 C116 H116 119.8
C116 C117 H117 119.8
C116 C117 C118 120.36(15)
C118 C117 H117 119.8
C113 C118 C117 118.58(16)
C113 C118 H118 120.7
C117 C118 H118 120.7
C120 C119 C109 120.69(14)
C120 C119 C124 118.92(15)
C124 C119 C109 120.33(14)
C119 C120 H120 119.7
C121 C120 C119 120.69(16)
C121 C120 H120 119.7
C120 C121 H121 120.0
C122 C121 C120 120.00(16)
C122 C121 H121 120.0
C121 C122 H122 120.2
C121 C122 C123 119.65(16)
C123 C122 H122 120.2
C122 C123 H123 119.8
C122 C123 C124 120.48(16)
C124 C123 H123 119.8
C119 C124 H124 119.9
C123 C124 C119 120.26(15)
C123 C124 H124 119.9
C206 S201 C205 91.23(7)
C209 S202 C206 79.39(6)
C206 N201 C204 117.70(12)
C210 N201 C204 126.62(12)
C210 N201 C206 111.29(12)
C211 N202 C212 113.21(13)
C211 N202 C213 122.22(13)
C212 N202 C213 124.38(13)
C202 C201 H201 108.6
C202 C201 C204 109.61(13)
C203 C201 H201 108.6
C203 C201 C202 110.39(14)
C203 C201 C204 111.06(12)
C204 C201 H201 108.6
C201 C202 H20A 109.5
C201 C202 H20B 109.5
C201 C202 H20C 109.5
H20A C202 H20B 109.5
H20A C202 H20C 109.5
H20B C202 H20C 109.5
C201 C203 H20D 109.5
C201 C203 H20E 109.5
C201 C203 H20F 109.5
H20D C203 H20E 109.5
H20D C203 H20F 109.5
H20E C203 H20F 109.5
N201 C204 C201 112.81(12)
N201 C204 H204 108.5
N201 C204 C205 104.22(12)
C201 C204 H204 108.5
C205 C204 C201 114.10(12)
C205 C204 H204 108.5
S201 C205 H20G 110.4
S201 C205 H20H 110.4
C204 C205 S201 106.69(11)
C204 C205 H20G 110.4
C204 C205 H20H 110.4
H20G C205 H20H 108.6
S201 C206 S202 118.20(8)
N201 C206 S201 107.08(10)
N201 C206 S202 103.40(9)
N201 C206 C207 107.08(12)
C207 C206 S201 117.53(9)
C207 C206 S202 102.27(9)
C206 C207 H207 111.7
C206 C207 C208 104.96(11)
C208 C207 H207 111.7
C211 C207 C206 111.22(13)
C211 C207 H207 111.7
C211 C207 C208 105.15(12)
C207 C208 H208 111.3
C207 C208 C209 105.46(12)
C209 C208 H208 111.3
C212 C208 C207 104.75(12)
C212 C208 H208 111.3
C212 C208 C209 112.25(11)
C208 C209 S202 102.90(9)
C210 C209 S202 99.81(10)
C210 C209 C208 105.60(11)
C219 C209 S202 115.99(10)
C219 C209 C208 116.40(12)
C219 C209 C210 114.16(12)
O201 C210 N201 126.13(14)
O201 C210 C209 126.78(13)
N201 C210 C209 107.09(12)
O202 C211 N202 125.34(14)
O202 C211 C207 126.05(14)
N202 C211 C207 108.60(13)
O203 C212 N202 124.37(14)
O203 C212 C208 127.69(14)
N202 C212 C208 107.94(12)
C214 C213 N202 118.36(15)
C218 C213 N202 119.99(16)
C218 C213 C214 121.65(16)
C213 C214 H214 120.6
C215 C214 C213 118.72(18)
C215 C214 H214 120.6
C214 C215 H215 119.8
C216 C215 C214 120.3(2)
C216 C215 H215 119.8
C215 C216 H216 119.9
C217 C216 C215 120.26(17)
C217 C216 H216 119.9
C216 C217 H217 119.8
C216 C217 C218 120.45(19)
C218 C217 H217 119.8
C213 C218 C217 118.59(19)
C213 C218 H218 120.7
C217 C218 H218 120.7
C220 C219 C209 121.96(14)
C220 C219 C224 119.15(14)
C224 C219 C209 118.89(13)
C219 C220 H220 119.8
C219 C220 C221 120.44(16)
C221 C220 H220 119.8
C220 C221 H221 120.0
C222 C221 C220 120.02(15)
C222 C221 H221 120.0
C221 C222 H222 120.1
C221 C222 C223 119.89(14)
C223 C222 H222 120.1
C222 C223 H223 119.9
C224 C223 C222 120.20(16)
C224 C223 H223 119.9
C219 C224 H224 119.8
C223 C224 C219 120.31(14)
C223 C224 H224 119.8

loop_
_geom_bond_atom_site_label_1
_geom_bond_atom_site_label_2
_geom_bond_distance
S101 C105 1.8297(16)
S101 C106 1.7977(16)
S102 C106 1.8439(15)
S102 C109 1.8455(16)
O101 C110 1.2135(19)
O102 C111 1.207(2)
O103 C112 1.2012(19)
N101 C104 1.4665(19)
N101 C106 1.4620(19)
N101 C110 1.366(2)
N102 C111 1.3939(19)
N102 C112 1.403(2)
N102 C113 1.4355(19)
C101 H101 0.9800
C101 C102 1.528(2)
C101 C103 1.529(2)
C101 C104 1.537(2)
C102 H10A 0.9600
C102 H10B 0.9600
C102 H10C 0.9600
C103 H10D 0.9600
C103 H10E 0.9600
C103 H10F 0.9600
C104 H104 0.9800
C104 C105 1.533(2)
C105 H10G 0.9700
C105 H10H 0.9700
C106 C107 1.541(2)
C107 H107 0.9800
C107 C108 1.543(2)
C107 C111 1.515(2)
C108 H108 0.9800
C108 C109 1.5850(19)
C108 C112 1.5206(19)
C109 C110 1.564(2)
C109 C119 1.503(2)
C113 C114 1.390(2)
C113 C118 1.390(2)
C114 H114 0.9300
C114 C115 1.393(2)
C115 H115 0.9300
C115 C116 1.391(2)
C116 H116 0.9300
C116 C117 1.382(3)
C117 H117 0.9300
C117 C118 1.397(2)
C118 H118 0.9300
C119 C120 1.394(2)
C119 C124 1.396(2)
C120 H120 0.9300
C120 C121 1.393(2)
C121 H121 0.9300
C121 C122 1.387(3)
C122 H122 0.9300
C122 C123 1.389(2)
C123 H123 0.9300
C123 C124 1.390(2)
C124 H124 0.9300
S201 C205 1.8252(16)
S201 C206 1.7907(15)
S202 C206 1.8622(14)
S202 C209 1.8444(16)
O201 C210 1.2138(18)
O202 C211 1.2100(19)
O203 C212 1.2043(19)
N201 C204 1.4690(19)
N201 C206 1.4595(19)
N201 C210 1.3688(18)
N202 C211 1.3881(19)
N202 C212 1.408(2)
N202 C213 1.4404(19)
C201 H201 0.9800
C201 C202 1.533(2)
C201 C203 1.527(2)
C201 C204 1.535(2)
C202 H20A 0.9600
C202 H20B 0.9600
C202 H20C 0.9600
C203 H20D 0.9600
C203 H20E 0.9600
C203 H20F 0.9600
C204 H204 0.9800
C204 C205 1.534(2)
C205 H20G 0.9700
C205 H20H 0.9700
C206 C207 1.537(2)
C207 H207 0.9800
C207 C208 1.546(2)
C207 C211 1.514(2)
C208 H208 0.9800
C208 C209 1.5801(19)
C208 C212 1.522(2)
C209 C210 1.565(2)
C209 C219 1.5034(19)
C213 C214 1.392(3)
C213 C218 1.389(2)
C214 H214 0.9300
C214 C215 1.391(2)
C215 H215 0.9300
C215 C216 1.387(3)
C216 H216 0.9300
C216 C217 1.383(3)
C217 H217 0.9300
C217 C218 1.394(2)
C218 H218 0.9300
C219 C220 1.394(2)
C219 C224 1.398(2)
C220 H220 0.9300
C220 C221 1.400(2)
C221 H221 0.9300
C221 C222 1.384(3)
C222 H222 0.9300
C222 C223 1.394(2)
C223 H223 0.9300
C223 C224 1.391(2)
C224 H224 0.9300
